data_7151970
loop_
_publ_author_name
'Patel, Ramesh M.'
'Puranik, Vedavati G.'
'Argade, Narshinha P.'

_publ_section_title
;
 Regio- and stereoselective selenium dioxide allylic oxidation of
 (E)-dialkyl alkylidenesuccinates to (Z)-allylic alcohols: Synthesis of
 natural and unnatural butenolides.
;
_journal_issue 18
_journal_name_full 'Organic &amp; biomolecular chemistry'
_journal_page_first 6312
_journal_page_last 6322
_journal_paper_doi 10.1039/c1ob05709j
_journal_volume 9
_journal_year 2011
_chemical_formula_moiety 'C10 H12 O4'
_chemical_formula_sum 'C10 H12 O4'
_chemical_formula_weight 196.20
_chemical_melting_point '..... degree Centigrade'
_chemical_name_common 'Fused Butenolides'
_chemical_name_systematic
;
?
;
_space_group_IT_number 15
_symmetry_cell_setting monoclinic
_symmetry_space_group_name_Hall '-C 2yc'
_symmetry_space_group_name_H-M 'C 1 2/c 1'
_atom_sites_solution_hydrogens geom
_atom_sites_solution_primary direct
_atom_sites_solution_secondary difmap
_audit_creation_method SHELXL-97
_cell_angle_alpha 90.00
_cell_angle_beta 122.3020(10)
_cell_angle_gamma 90.00
_cell_formula_units_Z 8
_cell_length_a 18.7250(10)
_cell_length_b 10.4070(9)
_cell_length_c 12.1150(14)
_cell_measurement_reflns_used 1995
_cell_measurement_temperature 296(2)
_cell_measurement_theta_max 26.061
_cell_measurement_theta_min 2.342
_cell_volume 1995.5(3)
_computing_cell_refinement 'BRUKER SAINT'
_computing_data_collection 'BRUKER SMART'
_computing_data_reduction 'BRUKER SAINT'
_computing_molecular_graphics SHELXTL
_computing_publication_material SHELXTL
_computing_structure_refinement 'SHELXL-97 (Sheldrick, 1997)'
_computing_structure_solution 'SHELXS-97 (Sheldrick, 1990)'
_diffrn_ambient_temperature 296(2)
_diffrn_measured_fraction_theta_full 0.996
_diffrn_measured_fraction_theta_max 0.996
_diffrn_measurement_device ' Bruker Smart APEX'
_diffrn_measurement_device_type ' CCD Area Detector'
_diffrn_measurement_method 'Omega Scan'
_diffrn_radiation_monochromator graphite
_diffrn_radiation_source 'fine-focus sealed tube'
_diffrn_radiation_type MoK\a
_diffrn_radiation_wavelength 0.71073
_diffrn_reflns_av_R_equivalents 0.0159
_diffrn_reflns_av_sigmaI/netI 0.0170
_diffrn_reflns_limit_h_max 20
_diffrn_reflns_limit_h_min -22
_diffrn_reflns_limit_k_max 12
_diffrn_reflns_limit_k_min -9
_diffrn_reflns_limit_l_max 14
_diffrn_reflns_limit_l_min -14
_diffrn_reflns_number 4885
_diffrn_reflns_theta_full 25.00
_diffrn_reflns_theta_max 25.00
_diffrn_reflns_theta_min 2.34
_exptl_absorpt_coefficient_mu 0.101
_exptl_absorpt_correction_T_max 0.9937
_exptl_absorpt_correction_T_min 0.9654
_exptl_absorpt_correction_type multi-scan
_exptl_absorpt_process_details 'Bruker SADABS'
_exptl_crystal_colour colourless
_exptl_crystal_density_diffrn 1.306
_exptl_crystal_density_method 'not measured'
_exptl_crystal_description Plate
_exptl_crystal_F_000 832
_exptl_crystal_size_max 0.35
_exptl_crystal_size_mid 0.34
_exptl_crystal_size_min 0.06
_refine_diff_density_max 0.203
_refine_diff_density_min -0.185
_refine_diff_density_rms 0.051
_refine_ls_extinction_method none
_refine_ls_goodness_of_fit_ref 1.071
_refine_ls_hydrogen_treatment riding
_refine_ls_matrix_type full
_refine_ls_number_parameters 128
_refine_ls_number_reflns 1753
_refine_ls_number_restraints 0
_refine_ls_restrained_S_all 1.071
_refine_ls_R_factor_all 0.0539
_refine_ls_R_factor_gt 0.0483
_refine_ls_shift/su_max 0.000
_refine_ls_shift/su_mean 0.000
_refine_ls_structure_factor_coef Fsqd
_refine_ls_weighting_details 'calc w=1/[\s^2^(Fo^2^)+(0.0547P)^2^+1.1461P] where P=(Fo^2^+2Fc^2^)/3'
_refine_ls_weighting_scheme calc
_refine_ls_wR_factor_gt 0.1156
_refine_ls_wR_factor_ref 0.1197
_reflns_number_gt 1552
_reflns_number_total 1753
_reflns_threshold_expression >2sigma(I)
_cod_data_source_file c1ob05709j.txt
_cod_data_source_block C10H12O4compound19
_cod_depositor_comments
;
The following automatic conversions were performed:

'_symmetry_cell_setting' value 'Monoclinic' changed to 'monoclinic'
according to /home/saulius/struct/CIF-dictionaries/cif_core.dic
dictionary named 'cif_core.dic' version 2.4.1 from 2010-06-29.

Automatic conversion script
Id: cif_fix_values 1715 2011-07-08 13:25:40Z adriana 
;
_cod_original_sg_symbol_H-M C2/c
_cod_database_code 7151970

loop_
_symmetry_equiv_pos_as_xyz
'x, y, z'
'-x, y, -z+1/2'
'x+1/2, y+1/2, z'
'-x+1/2, y+1/2, -z+1/2'
'-x, -y, -z'
'x, -y, z-1/2'
'-x+1/2, -y+1/2, -z'
'x+1/2, -y+1/2, z-1/2'

loop_
_atom_site_label
_atom_site_type_symbol
_atom_site_fract_x
_atom_site_fract_y
_atom_site_fract_z
_atom_site_U_iso_or_equiv
_atom_site_adp_type
_atom_site_occupancy
_atom_site_symmetry_multiplicity
_atom_site_calc_flag
_atom_site_refinement_flags
O1' O 0.12348(8) 0.23165(12) 0.32571(12) 0.0550(4) Uani 1 1 d .
O1 O 0.08721(10) 0.42545(14) 0.22948(14) 0.0693(4) Uani 1 1 d .
O2 O 0.14737(9) 0.74538(13) 0.48272(18) 0.0729(5) Uani 1 1 d .
H2 H 0.1853 0.7924 0.4920 0.109 Uiso 1 1 calc R
O3 O 0.23445(9) 0.59431(12) 0.49463(16) 0.0686(5) Uani 1 1 d .
C1 C 0.16847(11) 0.62593(17) 0.48398(17) 0.0479(4) Uani 1 1 d .
C2 C 0.10412(12) 0.53243(17) 0.47211(19) 0.0524(5) Uani 1 1 d .
H2A H 0.1032 0.5353 0.5514 0.063 Uiso 1 1 calc R
H2B H 0.0488 0.5585 0.4003 0.063 Uiso 1 1 calc R
C2' C 0.10797(11) 0.35964(18) 0.32407(17) 0.0481(4) Uani 1 1 d .
C3' C 0.12049(10) 0.39739(17) 0.44956(16) 0.0442(4) Uani 1 1 d .
C4' C 0.14528(10) 0.29440(17) 0.52579(17) 0.0461(4) Uani 1 1 d .
C5 C 0.14839(11) 0.18115(17) 0.45250(18) 0.0481(4) Uani 1 1 d .
H5 H 0.2065 0.1490 0.4962 0.058 Uiso 1 1 calc R
C6 C 0.16171(15) 0.2708(2) 0.65867(19) 0.0678(6) Uani 1 1 d .
H6A H 0.1476 0.3467 0.6895 0.081 Uiso 1 1 calc R
H6B H 0.2211 0.2518 0.7191 0.081 Uiso 1 1 calc R
C7 C 0.10741(17) 0.1566(2) 0.6521(2) 0.0769(7) Uani 1 1 d .
H7A H 0.1242 0.1321 0.7400 0.092 Uiso 1 1 calc R
H7B H 0.0486 0.1826 0.6060 0.092 Uiso 1 1 calc R
C8 C 0.11633(14) 0.0416(2) 0.5835(2) 0.0696(6) Uani 1 1 d .
H8A H 0.0810 -0.0279 0.5811 0.084 Uiso 1 1 calc R
H8B H 0.1745 0.0122 0.6322 0.084 Uiso 1 1 calc R
C9 C 0.09092(12) 0.07500(17) 0.4451(2) 0.0563(5) Uani 1 1 d .
H9A H 0.0964 0.0001 0.4025 0.068 Uiso 1 1 calc R
H9B H 0.0326 0.1033 0.3950 0.068 Uiso 1 1 calc R

loop_
_atom_site_aniso_label
_atom_site_aniso_U_11
_atom_site_aniso_U_22
_atom_site_aniso_U_33
_atom_site_aniso_U_23
_atom_site_aniso_U_13
_atom_site_aniso_U_12
O1' 0.0698(8) 0.0507(8) 0.0571(8) -0.0054(6) 0.0423(7) -0.0037(6)
O1 0.0845(10) 0.0747(10) 0.0597(9) 0.0169(8) 0.0459(8) 0.0074(8)
O2 0.0725(10) 0.0378(8) 0.1200(14) -0.0010(8) 0.0591(10) -0.0014(6)
O3 0.0591(8) 0.0391(8) 0.1106(12) -0.0003(7) 0.0473(8) -0.0032(6)
C1 0.0549(11) 0.0372(10) 0.0493(10) -0.0008(8) 0.0263(8) -0.0010(8)
C2 0.0606(11) 0.0438(10) 0.0613(11) -0.0035(9) 0.0383(9) -0.0048(8)
C2' 0.0488(10) 0.0511(11) 0.0508(10) 0.0038(9) 0.0308(8) -0.0033(8)
C3' 0.0447(9) 0.0429(10) 0.0488(10) -0.0030(8) 0.0274(8) -0.0081(7)
C4' 0.0446(9) 0.0463(10) 0.0465(10) -0.0024(8) 0.0238(8) -0.0083(8)
C5 0.0455(9) 0.0457(10) 0.0553(10) 0.0016(8) 0.0283(8) 0.0004(8)
C6 0.0878(15) 0.0639(14) 0.0479(11) 0.0008(10) 0.0339(11) -0.0054(11)
C7 0.1013(17) 0.0789(16) 0.0660(14) 0.0138(12) 0.0550(13) -0.0051(13)
C8 0.0753(14) 0.0519(12) 0.0860(16) 0.0170(11) 0.0460(12) -0.0033(10)
C9 0.0568(11) 0.0431(11) 0.0724(13) -0.0025(9) 0.0367(10) -0.0045(8)

loop_
_atom_type_symbol
_atom_type_description
_atom_type_scat_dispersion_real
_atom_type_scat_dispersion_imag
_atom_type_scat_source
C C 0.0033 0.0016 'International Tables Vol C Tables 4.2.6.8 and 6.1.1.4'
H H 0.0000 0.0000 'International Tables Vol C Tables 4.2.6.8 and 6.1.1.4'
O O 0.0106 0.0060 'International Tables Vol C Tables 4.2.6.8 and 6.1.1.4'

loop_
_geom_angle_atom_site_label_1
_geom_angle_atom_site_label_2
_geom_angle_atom_site_label_3
_geom_angle
C2' O1' C5 108.46(13)
C1 O2 H2 109.5
O3 C1 O2 122.95(17)
O3 C1 C2 123.69(16)
O2 C1 C2 113.36(16)
C3' C2 C1 113.34(15)
C3' C2 H2A 108.9
C1 C2 H2A 108.9
C3' C2 H2B 108.9
C1 C2 H2B 108.9
H2A C2 H2B 107.7
O1 C2' O1' 121.80(17)
O1 C2' C3' 128.74(18)
O1' C2' C3' 109.46(15)
C4' C3' C2' 107.99(16)
C4' C3' C2 131.47(17)
C2' C3' C2 120.53(16)
C3' C4' C6 132.81(18)
C3' C4' C5 109.49(16)
C6 C4' C5 117.43(16)
O1' C5 C4' 104.58(14)
O1' C5 C9 112.82(14)
C4' C5 C9 111.04(15)
O1' C5 H5 109.4
C4' C5 H5 109.4
C9 C5 H5 109.4
C4' C6 C7 108.82(17)
C4' C6 H6A 109.9
C7 C6 H6A 109.9
C4' C6 H6B 109.9
C7 C6 H6B 109.9
H6A C6 H6B 108.3
C8 C7 C6 112.02(19)
C8 C7 H7A 109.2
C6 C7 H7A 109.2
C8 C7 H7B 109.2
C6 C7 H7B 109.2
H7A C7 H7B 107.9
C7 C8 C9 111.29(17)
C7 C8 H8A 109.4
C9 C8 H8A 109.4
C7 C8 H8B 109.4
C9 C8 H8B 109.4
H8A C8 H8B 108.0
C5 C9 C8 108.00(16)
C5 C9 H9A 110.1
C8 C9 H9A 110.1
C5 C9 H9B 110.1
C8 C9 H9B 110.1
H9A C9 H9B 108.4

loop_
_geom_bond_atom_site_label_1
_geom_bond_atom_site_label_2
_geom_bond_distance
O1' C2' 1.361(2)
O1' C5 1.445(2)
O1 C2' 1.207(2)
O2 C1 1.302(2)
O2 H2 0.8200
O3 C1 1.217(2)
C1 C2 1.495(3)
C2 C3' 1.494(2)
C2 H2A 0.9700
C2 H2B 0.9700
C2' C3' 1.463(2)
C3' C4' 1.326(2)
C4' C6 1.489(3)
C4' C5 1.495(3)
C5 C9 1.511(2)
C5 H5 0.9800
C6 C7 1.538(3)
C6 H6A 0.9700
C6 H6B 0.9700
C7 C8 1.516(3)
C7 H7A 0.9700
C7 H7B 0.9700
C8 C9 1.518(3)
C8 H8A 0.9700
C8 H8B 0.9700
C9 H9A 0.9700
C9 H9B 0.9700

loop_
_geom_torsion_atom_site_label_1
_geom_torsion_atom_site_label_2
_geom_torsion_atom_site_label_3
_geom_torsion_atom_site_label_4
_geom_torsion
O3 C1 C2 C3' -10.8(3)
O2 C1 C2 C3' 169.68(17)
C5 O1' C2' O1 178.87(16)
C5 O1' C2' C3' -1.19(18)
O1 C2' C3' C4' -178.40(18)
O1' C2' C3' C4' 1.67(19)
O1 C2' C3' C2 2.5(3)
O1' C2' C3' C2 -177.48(14)
C1 C2 C3' C4' 109.8(2)
C1 C2 C3' C2' -71.3(2)
C2' C3' C4' C6 -175.06(19)
C2 C3' C4' C6 4.0(3)
C2' C3' C4' C5 -1.41(19)
C2 C3' C4' C5 177.61(17)
C2' O1' C5 C4' 0.35(17)
C2' O1' C5 C9 121.14(16)
C3' C4' C5 O1' 0.71(18)
C6 C4' C5 O1' 175.46(15)
C3' C4' C5 C9 -121.26(17)
C6 C4' C5 C9 53.5(2)
C3' C4' C6 C7 124.5(2)
C5 C4' C6 C7 -48.7(2)
C4' C6 C7 C8 50.0(3)
C6 C7 C8 C9 -58.8(3)
O1' C5 C9 C8 -172.96(15)
C4' C5 C9 C8 -55.9(2)
C7 C8 C9 C5 60.4(2)
